data_4126139
loop_
_publ_author_name
'Kornahrens, Anne F.'
'Cognetta, 3rd, Armand B'
'Brody, Daniel M.'
'Matthews, Megan L.'
'Cravatt, Benjamin F.'
'Boger, Dale L.'

_publ_section_title
;
 Design of Benzoxathiazin-3-one 1,1-Dioxides as a New Class of
 Irreversible Serine Hydrolase Inhibitors: Discovery of a Uniquely
 Selective PNPLA4 Inhibitor.
;
_journal_issue 20
_journal_name_full 'Journal of the American Chemical Society'
_journal_page_first 7052
_journal_page_last 7061
_journal_paper_doi 10.1021/jacs.7b02985
_journal_volume 139
_journal_year 2017
_chemical_formula_moiety 'C15 H10 N2 O4 S'
_chemical_formula_sum 'C15 H10 N2 O4 S'
_chemical_formula_weight 314.31
_chemical_name_systematic
;
 ?
;
_space_group_crystal_system monoclinic
_space_group_IT_number 14
_space_group_name_Hall '-P 2yn'
_space_group_name_H-M_alt 'P 1 21/n 1'
_symmetry_space_group_name_Hall '-P 2yn'
_symmetry_space_group_name_H-M 'P 1 21/n 1'
_atom_sites_solution_hydrogens geom
_audit_creation_date 2016-02-19
_audit_creation_method
;
Olex2 1.2-beta
(compiled 2016.02.19 svn.r3266 for OlexSys, GUI svn.r5155)
;
_cell_angle_alpha 90
_cell_angle_beta 98.1460(10)
_cell_angle_gamma 90
_cell_formula_units_Z 4
_cell_length_a 7.3868(2)
_cell_length_b 11.9333(4)
_cell_length_c 15.7316(4)
_cell_measurement_reflns_used 9933
_cell_measurement_temperature 100(2)
_cell_measurement_theta_max 26.00
_cell_measurement_theta_min 2.90
_cell_volume 1372.73(7)
_computing_cell_refinement 'SAINT v8.34A (Bruker, 2013)'
_computing_data_collection 'APEX2 v2013.6-2 (Bruker, 2013)'
_computing_data_reduction 'SAINT v8.34A (Bruker, 2013)'
_computing_molecular_graphics 'Olex2 (Dolomanov et al., 2009)'
_computing_publication_material 'Olex2 (Dolomanov et al., 2009)'
_computing_structure_refinement 'ShelXL (Sheldrick, 2015)'
_computing_structure_solution 'XT (Sheldrick, 2008)'
_diffrn_ambient_temperature 100.15
_diffrn_detector 'Bruker APEX CCD'
_diffrn_detector_area_resol_mean 8.0
_diffrn_detector_type 'CCD Area Detector'
_diffrn_measured_fraction_theta_full 1.000
_diffrn_measured_fraction_theta_max 1.000
_diffrn_measurement_device 'Kappa Four-Circle Diffractometer'
_diffrn_measurement_device_type 'Bruker X8 APEX'
_diffrn_measurement_method '\w and \f scans'
_diffrn_radiation_monochromator graphite
_diffrn_radiation_probe x-ray
_diffrn_radiation_type MoK\a
_diffrn_radiation_wavelength 0.71073
_diffrn_reflns_av_R_equivalents 0.0291
_diffrn_reflns_av_unetI/netI 0.0175
_diffrn_reflns_Laue_measured_fraction_full 1.000
_diffrn_reflns_Laue_measured_fraction_max 1.000
_diffrn_reflns_limit_h_max 9
_diffrn_reflns_limit_h_min -9
_diffrn_reflns_limit_k_max 13
_diffrn_reflns_limit_k_min -14
_diffrn_reflns_limit_l_max 19
_diffrn_reflns_limit_l_min -19
_diffrn_reflns_number 19964
_diffrn_reflns_point_group_measured_fraction_full 1.000
_diffrn_reflns_point_group_measured_fraction_max 1.000
_diffrn_reflns_theta_full 26.000
_diffrn_reflns_theta_max 26.032
_diffrn_reflns_theta_min 2.150
_diffrn_source 'sealed tube'
_diffrn_source_type fine-focus
_diffrn_standards_number 0
_exptl_absorpt_coefficient_mu 0.256
_exptl_absorpt_correction_T_max 0.4906
_exptl_absorpt_correction_T_min 0.4467
_exptl_absorpt_correction_type multi-scan
_exptl_absorpt_process_details
;
SADABS-2014/5 (Bruker,2014/5) was used for absorption correction.
wR2(int) was 0.0625 before and 0.0396 after correction.
The Ratio of minimum to maximum transmission is 0.9105.
The \l/2 correction factor is 0.00150.
;
_exptl_crystal_colour colourless
_exptl_crystal_colour_primary colourless
_exptl_crystal_density_diffrn 1.521
_exptl_crystal_description block
_exptl_crystal_F_000 648
_exptl_crystal_size_max 0.38
_exptl_crystal_size_mid 0.28
_exptl_crystal_size_min 0.25
_refine_diff_density_max 0.366
_refine_diff_density_min -0.419
_refine_diff_density_rms 0.049
_refine_ls_extinction_method none
_refine_ls_goodness_of_fit_ref 1.059
_refine_ls_hydrogen_treatment constr
_refine_ls_matrix_type full
_refine_ls_number_parameters 199
_refine_ls_number_reflns 2713
_refine_ls_number_restraints 0
_refine_ls_restrained_S_all 1.059
_refine_ls_R_factor_all 0.0323
_refine_ls_R_factor_gt 0.0291
_refine_ls_shift/su_max 0.001
_refine_ls_shift/su_mean 0.000
_refine_ls_structure_factor_coef Fsqd
_refine_ls_weighting_details 'w=1/[\s^2^(Fo^2^)+(0.0386P)^2^+0.8175P] where P=(Fo^2^+2Fc^2^)/3'
_refine_ls_weighting_scheme calc
_refine_ls_wR_factor_gt 0.0759
_refine_ls_wR_factor_ref 0.0783
_reflns_Friedel_coverage 0.000
_reflns_number_gt 2483
_reflns_number_total 2713
_reflns_threshold_expression 'I > 2\s(I)'
_cod_data_source_file ja7b02985_si_004.cif
_cod_data_source_block boger42_a
_cod_depositor_comments
;
The following automatic conversions were performed:

'_diffrn_radiation_probe' value 'X-ray' changed to 'x-ray' according
to
/home/data/users/saulius/crontab/automatic-downloads/current/ACS/lib/dictionaries/cif_core.dic
dictionary named 'cif_core.dic' version 2.4.2 from 2011-04-26.

Automatic conversion script
Id: cif_fix_values 4973 2017-02-22 13:04:09Z antanas 
;
_cod_database_code 4126139
_shelxl_version_number 2014-3
_shelx_space_group_comment
;
The symmetry employed for this shelxl refinement is uniquely defined
by the following loop, which should always be used as a source of
symmetry information in preference to the above space-group names.
They are only intended as comments.
;
_olex2_refinement_description
;
1. Fixed Uiso
 At 1.2 times of:
  All C(H) groups, All C(H,H) groups
2.a Secondary CH2 refined with riding coordinates:
 C9(H9A,H9B)
2.b Aromatic/amide H refined with riding coordinates:
 C3(H3), C4(H4), C7(H7), C11(H11), C12(H12), C13(H13), C14(H14), C15(H15)
;
_olex2_submission_special_instructions 'No special instructions were received'

loop_
_space_group_symop_operation_xyz
'x, y, z'
'-x+1/2, y+1/2, -z+1/2'
'-x, -y, -z'
'x-1/2, -y-1/2, z-1/2'

loop_
_atom_site_label
_atom_site_type_symbol
_atom_site_fract_x
_atom_site_fract_y
_atom_site_fract_z
_atom_site_U_iso_or_equiv
_atom_site_adp_type
_atom_site_occupancy
_atom_site_site_symmetry_order
_atom_site_calc_flag
_atom_site_refinement_flags_posn
S1 S 0.58893(4) 0.73854(3) 0.58934(2) 0.01256(11) Uani 1 1 d .
O1 O 0.85124(13) 0.89886(8) 0.68267(6) 0.0157(2) Uani 1 1 d .
O2 O 1.08923(14) 0.79679(9) 0.66057(7) 0.0200(2) Uani 1 1 d .
O3 O 0.55665(14) 0.67750(9) 0.66379(7) 0.0191(2) Uani 1 1 d .
O4 O 0.50468(15) 0.70120(9) 0.50706(7) 0.0212(2) Uani 1 1 d .
N1 N 0.01234(18) 1.11360(11) 0.56331(8) 0.0221(3) Uani 1 1 d .
N2 N 0.81389(16) 0.74635(10) 0.58668(7) 0.0130(3) Uani 1 1 d .
C1 C 0.1577(2) 1.07899(12) 0.58037(9) 0.0161(3) Uani 1 1 d .
C2 C 0.33953(19) 1.03384(12) 0.60248(9) 0.0142(3) Uani 1 1 d .
C3 C 0.4762(2) 1.09696(12) 0.65159(9) 0.0167(3) Uani 1 1 d .
H3 H 0.4505 1.1712 0.6681 0.020 Uiso 1 1 calc R
C4 C 0.6483(2) 1.05211(12) 0.67631(9) 0.0161(3) Uani 1 1 d .
H4 H 0.7421 1.0954 0.7084 0.019 Uiso 1 1 calc R
C5 C 0.68090(18) 0.94256(12) 0.65326(8) 0.0131(3) Uani 1 1 d .
C6 C 0.54554(19) 0.88009(12) 0.60460(8) 0.0125(3) Uani 1 1 d .
C7 C 0.37410(19) 0.92489(12) 0.57746(8) 0.0133(3) Uani 1 1 d .
H7 H 0.2828 0.8826 0.5428 0.016 Uiso 1 1 calc R
C8 C 0.92790(19) 0.81104(12) 0.64389(9) 0.0142(3) Uani 1 1 d .
C9 C 0.90120(19) 0.65555(12) 0.54056(8) 0.0145(3) Uani 1 1 d .
H9A H 1.0122 0.6862 0.5204 0.017 Uiso 1 1 calc R
H9B H 0.8154 0.6331 0.4893 0.017 Uiso 1 1 calc R
C10 C 0.95387(19) 0.55268(12) 0.59429(8) 0.0138(3) Uani 1 1 d .
C11 C 1.1321(2) 0.54044(13) 0.63623(9) 0.0165(3) Uani 1 1 d .
H11 H 1.2190 0.5984 0.6328 0.020 Uiso 1 1 calc R
C12 C 1.1835(2) 0.44391(13) 0.68302(9) 0.0198(3) Uani 1 1 d .
H12 H 1.3050 0.4363 0.7117 0.024 Uiso 1 1 calc R
C13 C 1.0577(2) 0.35878(13) 0.68778(9) 0.0210(3) Uani 1 1 d .
H13 H 1.0926 0.2930 0.7200 0.025 Uiso 1 1 calc R
C14 C 0.8798(2) 0.36993(13) 0.64529(9) 0.0200(3) Uani 1 1 d .
H14 H 0.7938 0.3113 0.6479 0.024 Uiso 1 1 calc R
C15 C 0.8283(2) 0.46656(12) 0.59916(9) 0.0168(3) Uani 1 1 d .
H15 H 0.7066 0.4741 0.5707 0.020 Uiso 1 1 calc R

loop_
_atom_site_aniso_label
_atom_site_aniso_U_11
_atom_site_aniso_U_22
_atom_site_aniso_U_33
_atom_site_aniso_U_23
_atom_site_aniso_U_13
_atom_site_aniso_U_12
S1 0.01129(18) 0.01027(18) 0.01550(18) -0.00100(12) -0.00023(13) -0.00116(12)
O1 0.0138(5) 0.0155(5) 0.0166(5) -0.0043(4) -0.0019(4) 0.0006(4)
O2 0.0123(5) 0.0205(6) 0.0266(6) -0.0047(4) 0.0005(4) -0.0013(4)
O3 0.0173(5) 0.0144(5) 0.0267(6) 0.0053(4) 0.0073(4) 0.0012(4)
O4 0.0192(5) 0.0181(5) 0.0237(5) -0.0073(4) -0.0059(4) 0.0004(4)
N1 0.0220(7) 0.0168(7) 0.0263(7) -0.0013(5) -0.0003(5) 0.0032(5)
N2 0.0124(6) 0.0136(6) 0.0131(6) -0.0030(4) 0.0023(4) -0.0009(4)
C1 0.0217(8) 0.0110(7) 0.0154(7) 0.0001(5) 0.0019(5) -0.0008(6)
C2 0.0165(7) 0.0134(7) 0.0129(6) 0.0036(5) 0.0034(5) 0.0006(5)
C3 0.0219(7) 0.0119(7) 0.0165(7) 0.0004(5) 0.0038(6) 0.0004(6)
C4 0.0184(7) 0.0143(7) 0.0154(7) -0.0023(5) 0.0015(5) -0.0047(6)
C5 0.0136(7) 0.0153(7) 0.0102(6) 0.0017(5) 0.0011(5) -0.0005(5)
C6 0.0160(7) 0.0108(7) 0.0109(6) 0.0008(5) 0.0028(5) -0.0007(5)
C7 0.0145(7) 0.0139(7) 0.0113(6) 0.0021(5) 0.0015(5) -0.0022(5)
C8 0.0156(7) 0.0138(7) 0.0133(6) 0.0000(5) 0.0028(5) -0.0023(5)
C9 0.0170(7) 0.0148(7) 0.0121(6) -0.0020(5) 0.0035(5) 0.0019(6)
C10 0.0177(7) 0.0144(7) 0.0101(6) -0.0022(5) 0.0044(5) 0.0008(6)
C11 0.0176(7) 0.0178(7) 0.0142(6) -0.0032(5) 0.0027(5) -0.0005(6)
C12 0.0226(8) 0.0230(8) 0.0133(7) -0.0024(6) 0.0005(6) 0.0060(6)
C13 0.0334(9) 0.0172(8) 0.0136(7) 0.0015(6) 0.0074(6) 0.0076(6)
C14 0.0277(8) 0.0151(7) 0.0196(7) -0.0021(6) 0.0115(6) -0.0027(6)
C15 0.0172(7) 0.0178(7) 0.0160(7) -0.0040(6) 0.0041(5) -0.0001(6)

loop_
_atom_type_symbol
_atom_type_description
_atom_type_scat_dispersion_real
_atom_type_scat_dispersion_imag
_atom_type_scat_source
C C 0.0033 0.0016 'International Tables Vol C Tables 4.2.6.8 and 6.1.1.4'
H H 0.0000 0.0000 'International Tables Vol C Tables 4.2.6.8 and 6.1.1.4'
N N 0.0061 0.0033 'International Tables Vol C Tables 4.2.6.8 and 6.1.1.4'
O O 0.0106 0.0060 'International Tables Vol C Tables 4.2.6.8 and 6.1.1.4'
S S 0.1246 0.1234 'International Tables Vol C Tables 4.2.6.8 and 6.1.1.4'

loop_
_geom_angle_atom_site_label_1
_geom_angle_atom_site_label_2
_geom_angle_atom_site_label_3
_geom_angle
O3 S1 N2 109.35(6)
O3 S1 C6 109.04(6)
O4 S1 O3 118.89(7)
O4 S1 N2 107.60(6)
O4 S1 C6 111.28(6)
N2 S1 C6 98.77(6)
C8 O1 C5 123.56(11)
C8 N2 S1 122.18(10)
C8 N2 C9 117.11(11)
C9 N2 S1 117.99(9)
N1 C1 C2 179.07(16)
C3 C2 C1 120.37(13)
C7 C2 C1 118.83(13)
C7 C2 C3 120.74(13)
C2 C3 H3 119.7
C4 C3 C2 120.58(13)
C4 C3 H3 119.7
C3 C4 H4 120.7
C3 C4 C5 118.56(13)
C5 C4 H4 120.7
O1 C5 C4 116.90(12)
O1 C5 C6 122.25(13)
C4 C5 C6 120.83(13)
C5 C6 S1 117.69(11)
C7 C6 S1 120.65(11)
C7 C6 C5 121.24(13)
C2 C7 H7 121.0
C6 C7 C2 118.00(13)
C6 C7 H7 121.0
O1 C8 N2 117.70(12)
O2 C8 O1 118.14(12)
O2 C8 N2 124.15(13)
N2 C9 H9A 108.7
N2 C9 H9B 108.7
N2 C9 C10 114.26(11)
H9A C9 H9B 107.6
C10 C9 H9A 108.7
C10 C9 H9B 108.7
C11 C10 C9 120.08(13)
C15 C10 C9 120.63(13)
C15 C10 C11 119.21(13)
C10 C11 H11 119.8
C12 C11 C10 120.38(14)
C12 C11 H11 119.8
C11 C12 H12 120.0
C13 C12 C11 120.06(14)
C13 C12 H12 120.0
C12 C13 H13 120.1
C12 C13 C14 119.87(14)
C14 C13 H13 120.1
C13 C14 H14 120.0
C15 C14 C13 120.05(14)
C15 C14 H14 120.0
C10 C15 H15 119.8
C14 C15 C10 120.42(14)
C14 C15 H15 119.8

loop_
_geom_bond_atom_site_label_1
_geom_bond_atom_site_label_2
_geom_bond_distance
S1 O3 1.4278(10)
S1 O4 1.4258(11)
S1 N2 1.6707(12)
S1 C6 1.7423(14)
O1 C5 1.3799(16)
O1 C8 1.3744(17)
O2 C8 1.1955(18)
N1 C1 1.146(2)
N2 C8 1.3786(18)
N2 C9 1.4997(17)
C1 C2 1.443(2)
C2 C3 1.401(2)
C2 C7 1.392(2)
C3 H3 0.9500
C3 C4 1.383(2)
C4 H4 0.9500
C4 C5 1.387(2)
C5 C6 1.3873(19)
C6 C7 1.3851(19)
C7 H7 0.9500
C9 H9A 0.9900
C9 H9B 0.9900
C9 C10 1.5099(19)
C10 C11 1.394(2)
C10 C15 1.394(2)
C11 H11 0.9500
C11 C12 1.390(2)
C12 H12 0.9500
C12 C13 1.386(2)
C13 H13 0.9500
C13 C14 1.393(2)
C14 H14 0.9500
C14 C15 1.387(2)
C15 H15 0.9500

loop_
_geom_torsion_atom_site_label_1
_geom_torsion_atom_site_label_2
_geom_torsion_atom_site_label_3
_geom_torsion_atom_site_label_4
_geom_torsion
S1 N2 C8 O1 -22.97(17)
S1 N2 C8 O2 158.48(12)
S1 N2 C9 C10 -84.74(13)
S1 C6 C7 C2 170.67(10)
O1 C5 C6 S1 5.83(18)
O1 C5 C6 C7 178.47(12)
O3 S1 N2 C8 -70.33(12)
O3 S1 N2 C9 90.42(11)
O3 S1 C6 C5 80.44(12)
O3 S1 C6 C7 -92.25(12)
O4 S1 N2 C8 159.23(11)
O4 S1 N2 C9 -40.01(11)
O4 S1 C6 C5 -146.49(11)
O4 S1 C6 C7 40.82(13)
N2 S1 C6 C5 -33.63(12)
N2 S1 C6 C7 153.69(11)
N2 C9 C10 C11 -96.03(15)
N2 C9 C10 C15 87.19(15)
C1 C2 C3 C4 176.98(13)
C1 C2 C7 C6 -175.36(12)
C2 C3 C4 C5 -1.6(2)
C3 C2 C7 C6 1.8(2)
C3 C4 C5 O1 -176.87(12)
C3 C4 C5 C6 1.6(2)
C4 C5 C6 S1 -172.58(10)
C4 C5 C6 C7 0.1(2)
C5 O1 C8 O2 162.24(13)
C5 O1 C8 N2 -16.40(19)
C5 C6 C7 C2 -1.8(2)
C6 S1 N2 C8 43.49(12)
C6 S1 N2 C9 -155.75(10)
C7 C2 C3 C4 -0.1(2)
C8 O1 C5 C4 -156.68(12)
C8 O1 C5 C6 24.85(19)
C8 N2 C9 C10 77.00(15)
C9 N2 C8 O1 176.11(11)
C9 N2 C8 O2 -2.4(2)
C9 C10 C11 C12 -177.43(12)
C9 C10 C15 C14 176.94(13)
C10 C11 C12 C13 0.4(2)
C11 C10 C15 C14 0.1(2)
C11 C12 C13 C14 0.3(2)
C12 C13 C14 C15 -0.8(2)
C13 C14 C15 C10 0.5(2)
C15 C10 C11 C12 -0.6(2)
